data_4128964
loop_
_publ_author_name
'Jung, Hoimin'
'Schrader, Malte'
'Kim, Dongwook'
'Baik, Mu-Hyun'
'Park, Yoonsu'
'Chang, Sukbok'

_publ_section_title
;
 Harnessing Secondary Coordination Sphere Interactions That Enable the
 Selective Amidation of Benzylic C-H Bonds.
;
_journal_issue 38
_journal_name_full 'Journal of the American Chemical Society'
_journal_page_first 15356
_journal_page_last 15366
_journal_paper_doi 10.1021/jacs.9b07795
_journal_volume 141
_journal_year 2019
_chemical_formula_sum 'C19 H15 F6 N4 O2 P Ru'
_chemical_formula_weight 577.39
_space_group_crystal_system orthorhombic
_space_group_IT_number 19
_space_group_name_Hall 'P 2ac 2ab'
_space_group_name_H-M_alt 'P 21 21 21'
_atom_sites_solution_hydrogens geom
_audit_creation_method SHELXL-2018/3
_cell_angle_alpha 90
_cell_angle_beta 90
_cell_angle_gamma 90
_cell_formula_units_Z 4
_cell_length_a 11.7237(10)
_cell_length_b 13.3153(13)
_cell_length_c 13.7472(13)
_cell_measurement_reflns_used 9626
_cell_measurement_temperature 193(2)
_cell_measurement_theta_max 29.01
_cell_measurement_theta_min 3.06
_cell_volume 2146.0(3)
_computing_cell_refinement 'Bruker APEXIII'
_computing_data_collection 'Bruker APEXIII'
_computing_data_reduction 'Bruker SAINT'
_computing_molecular_graphics ORTEP
_computing_publication_material CIFTAB
_computing_structure_refinement SHELXL
_computing_structure_solution SHELXS
_diffrn_ambient_temperature 193(2)
_diffrn_measured_fraction_theta_full 0.997
_diffrn_measured_fraction_theta_max 0.994
_diffrn_measurement_device_type 'Photon 100 CMOS detector'
_diffrn_measurement_method 'phi and omega scans'
_diffrn_radiation_type MoK\a
_diffrn_radiation_wavelength 0.71073
_diffrn_reflns_av_R_equivalents 0.0600
_diffrn_reflns_av_unetI/netI 0.0356
_diffrn_reflns_Laue_measured_fraction_full 0.997
_diffrn_reflns_Laue_measured_fraction_max 0.994
_diffrn_reflns_limit_h_max 16
_diffrn_reflns_limit_h_min -14
_diffrn_reflns_limit_k_max 17
_diffrn_reflns_limit_k_min -18
_diffrn_reflns_limit_l_max 18
_diffrn_reflns_limit_l_min -18
_diffrn_reflns_number 62687
_diffrn_reflns_point_group_measured_fraction_full 0.998
_diffrn_reflns_point_group_measured_fraction_max 0.994
_diffrn_reflns_theta_full 25.242
_diffrn_reflns_theta_max 29.203
_diffrn_reflns_theta_min 3.335
_diffrn_source 'fine-focus sealed tube'
_exptl_absorpt_coefficient_mu 0.882
_exptl_absorpt_correction_T_max 0.7458
_exptl_absorpt_correction_T_min 0.7004
_exptl_absorpt_correction_type multi-scan
_exptl_absorpt_process_details SADABS
_exptl_crystal_colour red
_exptl_crystal_density_diffrn 1.787
_exptl_crystal_description rod
_exptl_crystal_F_000 1144
_exptl_crystal_size_max 0.187
_exptl_crystal_size_mid 0.112
_exptl_crystal_size_min 0.078
_refine_diff_density_max 0.442
_refine_diff_density_min -0.438
_refine_diff_density_rms 0.071
_refine_ls_abs_structure_details
;
 Flack x determined using 1782 quotients [(I+)-(I-)]/[(I+)+(I-)]
 (Parsons, Flack and Wagner, Acta Cryst. B69 (2013) 249-259).
;
_refine_ls_abs_structure_Flack -0.006(10)
_refine_ls_extinction_method none
_refine_ls_goodness_of_fit_ref 1.051
_refine_ls_hydrogen_treatment constr
_refine_ls_matrix_type full
_refine_ls_number_parameters 363
_refine_ls_number_reflns 5780
_refine_ls_number_restraints 595
_refine_ls_restrained_S_all 1.144
_refine_ls_R_factor_all 0.0600
_refine_ls_R_factor_gt 0.0381
_refine_ls_shift/su_max 0.001
_refine_ls_shift/su_mean 0.000
_refine_ls_structure_factor_coef Fsqd
_refine_ls_weighting_details 'w=1/[\s^2^(Fo^2^)+(0.0376P)^2^+1.4684P] where P=(Fo^2^+2Fc^2^)/3'
_refine_ls_weighting_scheme calc
_refine_ls_wR_factor_gt 0.0781
_refine_ls_wR_factor_ref 0.0851
_reflns_Friedel_coverage 0.780
_reflns_Friedel_fraction_full 0.999
_reflns_Friedel_fraction_max 0.993
_reflns_number_gt 4688
_reflns_number_total 5780
_reflns_threshold_expression 'I > 2\s(I)'
_cod_data_source_file ja9b07795_si_002.cif
_cod_data_source_block A079_019
_cod_depositor_comments
;
The following automatic conversions were performed:

data item '_exptl_absorpt_correction_type' value 'MULTI-SCAN' was
changed to 'multi-scan' in accordance with the
/home/data/users/saulius/crontab/automatic-downloads/current/ACS/lib/dictionaries/cif_core.dic
dictionary named 'cif_core.dic' version 2.4.2 last updated on
2011-04-26.

Automatic conversion script
Id: cif_fix_values 6909 2019-04-08 15:41:33Z antanas 
;
_cod_database_code 4128964
_shelx_shelxl_version_number 2018/3
_shelx_space_group_comment
;
The symmetry employed for this shelxl refinement is uniquely defined
by the following loop, which should always be used as a source of
symmetry information in preference to the above space-group names.
They are only intended as comments.
;
_shelx_estimated_absorpt_t_min 0.852
_shelx_estimated_absorpt_t_max 0.934

loop_
_space_group_symop_operation_xyz
'x, y, z'
'-x+1/2, -y, z+1/2'
'-x, y+1/2, -z+1/2'
'x+1/2, -y+1/2, -z'

loop_
_atom_site_label
_atom_site_type_symbol
_atom_site_fract_x
_atom_site_fract_y
_atom_site_fract_z
_atom_site_U_iso_or_equiv
_atom_site_adp_type
_atom_site_occupancy
_atom_site_site_symmetry_order
_atom_site_calc_flag
_atom_site_refinement_flags_posn
_atom_site_refinement_flags_adp
_atom_site_refinement_flags_occupancy
_atom_site_disorder_assembly
_atom_site_disorder_group
Ru1 Ru 0.40914(3) 0.29918(3) 0.93547(3) 0.03817(11) Uani 1 1 d . . . . .
N1 N 0.5240(3) 0.4151(3) 0.9016(3) 0.0387(9) Uani 1 1 d . . . . .
C1 C 0.5247(5) 0.5081(4) 0.9373(5) 0.0505(12) Uani 1 1 d . . . . .
H1 H 0.466732 0.526887 0.982093 0.061 Uiso 1 1 calc R U . . .
C2 C 0.6073(5) 0.5795(4) 0.9118(4) 0.0578(15) Uani 1 1 d . . . . .
H2 H 0.607062 0.643929 0.941439 0.069 Uiso 1 1 calc R U . . .
C3 C 0.6873(5) 0.5561(4) 0.8447(5) 0.0534(14) Uani 1 1 d . . . . .
H3 H 0.742589 0.604752 0.826434 0.064 Uiso 1 1 calc R U . . .
C4 C 0.6891(4) 0.4602(4) 0.8016(4) 0.0422(11) Uani 1 1 d . . . . .
C5 C 0.6060(4) 0.3910(4) 0.8351(3) 0.0358(9) Uani 1 1 d . . . . .
C6 C 0.7687(4) 0.4217(4) 0.7333(4) 0.0473(12) Uani 1 1 d . . . . .
N2 N 0.5282(3) 0.2286(3) 0.8443(3) 0.0381(9) Uani 1 1 d . . . . .
C7 C 0.5312(5) 0.1315(4) 0.8208(4) 0.0477(12) Uani 1 1 d . . . . .
H7 H 0.476390 0.087344 0.848413 0.057 Uiso 1 1 calc R U . . .
C8 C 0.6127(6) 0.0926(5) 0.7564(4) 0.0591(16) Uani 1 1 d . . . . .
H8 H 0.613080 0.022887 0.741847 0.071 Uiso 1 1 calc R U . . .
C9 C 0.6895(6) 0.1528(5) 0.7156(4) 0.0565(15) Uani 1 1 d . . . . .
H9 H 0.743167 0.126052 0.670757 0.068 Uiso 1 1 calc R U . . .
C10 C 0.6919(5) 0.2553(4) 0.7382(4) 0.0453(12) Uani 1 1 d . . . . .
C11 C 0.6076(3) 0.2899(4) 0.8042(3) 0.0353(9) Uani 1 1 d . . . . .
C12 C 0.7718(5) 0.3263(4) 0.7035(4) 0.0522(14) Uani 1 1 d . . . . .
H12 H 0.828600 0.305803 0.658391 0.063 Uiso 1 1 calc R U . . .
N4 N 0.3216(4) 0.3288(3) 0.8082(3) 0.0461(10) Uani 1 1 d . . . . .
O1 O 0.9467(4) 0.4572(5) 0.6682(5) 0.102(2) Uani 1 1 d . . . . .
O2 O 0.8243(5) 0.5776(5) 0.6729(5) 0.101(2) Uani 1 1 d . . . . .
C13 C 0.2942(9) 0.3397(7) 1.0491(6) 0.098(3) Uani 1 1 d . U . . .
H13 H 0.254898 0.402109 1.050767 0.117 Uiso 1 1 calc R U . . .
C14 C 0.2585(7) 0.2531(10) 1.0092(6) 0.095(3) Uani 1 1 d . U . . .
H14 H 0.186975 0.245923 0.977436 0.114 Uiso 1 1 calc R U . . .
C15 C 0.3301(10) 0.1811(7) 1.0182(6) 0.098(3) Uani 1 1 d . U . . .
H15 H 0.320977 0.114472 0.994859 0.118 Uiso 1 1 calc R U . . .
C16 C 0.4225(7) 0.2182(9) 1.0678(6) 0.104(3) Uani 1 1 d . U . . .
H16 H 0.488603 0.180981 1.085052 0.125 Uiso 1 1 calc R U . . .
C17 C 0.4038(10) 0.3176(8) 1.0884(4) 0.108(3) Uani 1 1 d . U . . .
H17 H 0.453458 0.362211 1.121775 0.130 Uiso 1 1 calc R U . . .
N3 N 0.8538(5) 0.4907(5) 0.6898(4) 0.0721(16) Uani 1 1 d . . . . .
C18 C 0.2671(5) 0.3383(4) 0.7416(4) 0.0529(13) Uani 1 1 d . . . . .
C19 C 0.1949(7) 0.3533(8) 0.6549(6) 0.098(3) Uani 1 1 d . . . . .
H19A H 0.137422 0.404740 0.668622 0.146 Uiso 1 1 calc R U . . .
H19B H 0.156948 0.290017 0.638173 0.146 Uiso 1 1 calc R U . . .
H19C H 0.242542 0.375021 0.600164 0.146 Uiso 1 1 calc R U . . .
P1 P 0.4969(5) 0.3803(4) 0.4897(5) 0.0695(14) Uani 0.692(12) 1 d D U P A 1
F1 F 0.5632(10) 0.2767(7) 0.5097(7) 0.120(3) Uani 0.692(12) 1 d D U P A 1
F2 F 0.4274(11) 0.4760(8) 0.4737(9) 0.134(3) Uani 0.692(12) 1 d D U P A 1
F3 F 0.6114(8) 0.4401(9) 0.5077(10) 0.132(3) Uani 0.692(12) 1 d D U P A 1
F4 F 0.5245(9) 0.3692(10) 0.3803(6) 0.128(3) Uani 0.692(12) 1 d D U P A 1
F5 F 0.3838(7) 0.3181(7) 0.4779(6) 0.106(3) Uani 0.692(12) 1 d D U P A 1
F6 F 0.4751(8) 0.3859(9) 0.6037(5) 0.104(3) Uani 0.692(12) 1 d D U P A 1
P1B P 0.5041(12) 0.3803(10) 0.4983(9) 0.067(3) Uani 0.308(12) 1 d D U P A 2
F1B F 0.5397(17) 0.4356(16) 0.4019(12) 0.122(5) Uani 0.308(12) 1 d D U P A 2
F2B F 0.4701(16) 0.3279(16) 0.5954(12) 0.103(5) Uani 0.308(12) 1 d D U P A 2
F3B F 0.435(2) 0.3000(15) 0.4412(15) 0.127(5) Uani 0.308(12) 1 d D U P A 2
F4B F 0.415(2) 0.4660(16) 0.5191(16) 0.113(5) Uani 0.308(12) 1 d D U P A 2
F5B F 0.5855(18) 0.4522(13) 0.5573(14) 0.113(5) Uani 0.308(12) 1 d D U P A 2
F6B F 0.6141(15) 0.3151(16) 0.4897(14) 0.109(5) Uani 0.308(12) 1 d D U P A 2

loop_
_atom_site_aniso_label
_atom_site_aniso_U_11
_atom_site_aniso_U_22
_atom_site_aniso_U_33
_atom_site_aniso_U_23
_atom_site_aniso_U_13
_atom_site_aniso_U_12
Ru1 0.03071(15) 0.04579(19) 0.03802(17) 0.00260(18) 0.00429(16) -0.00494(17)
N1 0.036(2) 0.039(2) 0.041(2) 0.0002(16) -0.0040(16) -0.0008(17)
C1 0.056(3) 0.046(3) 0.049(3) -0.012(3) 0.000(3) 0.002(2)
C2 0.062(4) 0.042(3) 0.069(4) -0.010(2) -0.005(3) -0.004(3)
C3 0.053(3) 0.040(3) 0.068(4) 0.010(3) -0.010(3) -0.008(2)
C4 0.034(2) 0.046(3) 0.047(3) 0.012(2) -0.006(2) 0.001(2)
C5 0.029(2) 0.045(2) 0.034(2) 0.0080(18) -0.0038(18) -0.0005(19)
C6 0.036(2) 0.064(3) 0.042(3) 0.018(2) 0.003(2) 0.001(2)
N2 0.035(2) 0.038(2) 0.041(2) 0.0002(16) -0.0068(16) -0.0005(16)
C7 0.055(3) 0.037(3) 0.052(3) -0.004(2) -0.008(2) -0.001(2)
C8 0.072(4) 0.045(3) 0.060(3) -0.014(3) -0.015(3) 0.015(3)
C9 0.063(4) 0.062(4) 0.045(3) -0.014(3) -0.005(3) 0.021(3)
C10 0.043(3) 0.058(3) 0.035(2) 0.002(2) -0.004(2) 0.011(2)
C11 0.033(2) 0.042(2) 0.0308(18) 0.0016(19) -0.0026(16) 0.005(2)
C12 0.043(3) 0.070(4) 0.044(3) 0.010(3) 0.011(2) 0.010(2)
N4 0.036(2) 0.048(3) 0.054(3) 0.0026(19) -0.004(2) -0.0003(18)
O1 0.057(3) 0.130(5) 0.118(5) 0.020(4) 0.041(3) -0.007(3)
O2 0.092(4) 0.091(4) 0.121(5) 0.063(4) 0.017(3) -0.007(3)
C13 0.132(7) 0.086(5) 0.075(5) 0.006(4) 0.067(5) 0.025(5)
C14 0.051(4) 0.161(8) 0.073(5) 0.025(5) 0.021(3) -0.019(5)
C15 0.128(7) 0.082(5) 0.085(5) 0.023(4) 0.049(5) -0.029(5)
C16 0.075(5) 0.164(8) 0.073(4) 0.074(5) 0.016(4) 0.024(5)
C17 0.136(7) 0.154(8) 0.035(3) -0.012(4) 0.014(4) -0.096(6)
N3 0.056(3) 0.096(4) 0.064(3) 0.024(3) 0.012(3) -0.017(3)
C18 0.044(3) 0.048(3) 0.067(4) -0.001(3) -0.010(3) 0.000(2)
C19 0.075(5) 0.127(7) 0.091(6) 0.004(5) -0.043(4) 0.013(5)
P1 0.073(2) 0.055(2) 0.080(3) -0.021(2) 0.014(2) -0.014(2)
F1 0.135(7) 0.099(5) 0.126(6) 0.002(5) 0.013(5) 0.032(5)
F2 0.152(7) 0.104(5) 0.146(8) 0.029(6) 0.017(7) 0.046(5)
F3 0.094(5) 0.150(7) 0.153(7) -0.010(6) 0.021(5) -0.045(5)
F4 0.154(7) 0.152(7) 0.077(4) 0.006(5) 0.026(4) 0.014(6)
F5 0.101(5) 0.123(6) 0.094(5) -0.024(4) -0.004(4) -0.043(4)
F6 0.111(5) 0.130(6) 0.070(4) -0.029(4) 0.004(4) 0.008(5)
P1B 0.074(5) 0.072(5) 0.055(4) 0.014(4) -0.014(4) 0.010(4)
F1B 0.141(9) 0.130(10) 0.095(8) 0.020(8) 0.022(8) 0.002(9)
F2B 0.113(8) 0.108(9) 0.089(8) 0.021(7) 0.007(7) -0.005(8)
F3B 0.138(10) 0.119(8) 0.122(9) -0.018(9) -0.021(9) -0.031(8)
F4B 0.119(9) 0.094(8) 0.125(11) 0.010(8) 0.024(9) 0.036(8)
F5B 0.130(9) 0.097(8) 0.112(9) -0.019(8) -0.007(9) -0.014(8)
F6B 0.096(8) 0.111(9) 0.120(9) -0.017(8) 0.015(7) 0.023(7)

loop_
_atom_type_symbol
_atom_type_description
_atom_type_scat_dispersion_real
_atom_type_scat_dispersion_imag
_atom_type_scat_source
C C 0.0033 0.0016 'International Tables Vol C Tables 4.2.6.8 and 6.1.1.4'
H H 0.0000 0.0000 'International Tables Vol C Tables 4.2.6.8 and 6.1.1.4'
N N 0.0061 0.0033 'International Tables Vol C Tables 4.2.6.8 and 6.1.1.4'
O O 0.0106 0.0060 'International Tables Vol C Tables 4.2.6.8 and 6.1.1.4'
F F 0.0171 0.0103 'International Tables Vol C Tables 4.2.6.8 and 6.1.1.4'
P P 0.1023 0.0942 'International Tables Vol C Tables 4.2.6.8 and 6.1.1.4'
Ru Ru -1.2594 0.8363 'International Tables Vol C Tables 4.2.6.8 and 6.1.1.4'

loop_
_geom_angle_atom_site_label_1
_geom_angle_atom_site_label_2
_geom_angle_atom_site_label_3
_geom_angle
N4 Ru1 N2 84.85(16)
N4 Ru1 N1 89.43(16)
N2 Ru1 N1 76.69(15)
N4 Ru1 C17 143.5(4)
N2 Ru1 C17 131.6(4)
N1 Ru1 C17 98.9(2)
N4 Ru1 C16 149.3(3)
N2 Ru1 C16 103.6(3)
N1 Ru1 C16 121.1(3)
C17 Ru1 C16 37.8(4)
N4 Ru1 C14 92.7(3)
N2 Ru1 C14 135.1(4)
N1 Ru1 C14 148.2(4)
C17 Ru1 C14 62.3(3)
C16 Ru1 C14 60.4(3)
N4 Ru1 C13 105.0(3)
N2 Ru1 C13 166.3(3)
N1 Ru1 C13 112.4(3)
C17 Ru1 C13 39.2(4)
C16 Ru1 C13 63.1(3)
C14 Ru1 C13 36.8(4)
N4 Ru1 C15 111.9(3)
N2 Ru1 C15 106.0(3)
N1 Ru1 C15 158.6(3)
C17 Ru1 C15 63.0(3)
C16 Ru1 C15 37.4(4)
C14 Ru1 C15 34.8(3)
C13 Ru1 C15 61.7(4)
C1 N1 C5 117.4(4)
C1 N1 Ru1 127.2(4)
C5 N1 Ru1 115.3(3)
N1 C1 C2 122.8(5)
N1 C1 H1 118.6
C2 C1 H1 118.6
C3 C2 C1 119.6(5)
C3 C2 H2 120.2
C1 C2 H2 120.2
C2 C3 C4 120.4(5)
C2 C3 H3 119.8
C4 C3 H3 119.8
C3 C4 C5 116.3(5)
C3 C4 C6 128.1(5)
C5 C4 C6 115.5(5)
N1 C5 C11 115.8(4)
N1 C5 C4 123.3(4)
C11 C5 C4 120.8(4)
C12 C6 C4 124.4(5)
C12 C6 N3 116.6(5)
C4 C6 N3 118.9(5)
C7 N2 C11 117.9(5)
C7 N2 Ru1 126.6(4)
C11 N2 Ru1 115.5(3)
N2 C7 C8 121.9(5)
N2 C7 H7 119.0
C8 C7 H7 119.0
C9 C8 C7 120.4(5)
C9 C8 H8 119.8
C7 C8 H8 119.8
C8 C9 C10 120.5(6)
C8 C9 H9 119.7
C10 C9 H9 119.7
C9 C10 C12 126.2(6)
C9 C10 C11 116.4(5)
C12 C10 C11 117.3(5)
N2 C11 C5 116.2(4)
N2 C11 C10 122.9(4)
C5 C11 C10 120.8(4)
C6 C12 C10 121.0(5)
C6 C12 H12 119.5
C10 C12 H12 119.5
C18 N4 Ru1 173.6(5)
C14 C13 C17 104.9(8)
C14 C13 Ru1 71.4(4)
C17 C13 Ru1 69.8(4)
C14 C13 H13 127.5
C17 C13 H13 127.5
Ru1 C13 H13 123.0
C15 C14 C13 113.5(9)
C15 C14 Ru1 73.6(4)
C13 C14 Ru1 71.8(5)
C15 C14 H14 123.3
C13 C14 H14 123.3
Ru1 C14 H14 122.8
C14 C15 C16 107.3(9)
C14 C15 Ru1 71.6(5)
C16 C15 Ru1 70.1(4)
C14 C15 H15 126.4
C16 C15 H15 126.4
Ru1 C15 H15 123.6
C15 C16 C17 108.9(8)
C15 C16 Ru1 72.4(4)
C17 C16 Ru1 71.0(4)
C15 C16 H16 125.6
C17 C16 H16 125.6
Ru1 C16 H16 122.6
C16 C17 C13 105.4(7)
C16 C17 Ru1 71.2(4)
C13 C17 Ru1 71.0(4)
C16 C17 H17 127.3
C13 C17 H17 127.3
Ru1 C17 H17 122.3
O1 N3 O2 123.5(6)
O1 N3 C6 118.3(6)
O2 N3 C6 118.1(6)
N4 C18 C19 178.6(7)
C18 C19 H19A 109.5
C18 C19 H19B 109.5
H19A C19 H19B 109.5
C18 C19 H19C 109.5
H19A C19 H19C 109.5
H19B C19 H19C 109.5
F2 P1 F4 92.9(6)
F2 P1 F5 88.6(7)
F4 P1 F5 91.5(6)
F2 P1 F3 93.2(7)
F4 P1 F3 91.3(6)
F5 P1 F3 176.6(7)
F2 P1 F6 91.0(6)
F4 P1 F6 176.0(7)
F5 P1 F6 89.5(5)
F3 P1 F6 87.6(6)
F2 P1 F1 176.4(7)
F4 P1 F1 89.0(6)
F5 P1 F1 88.4(6)
F3 P1 F1 89.7(6)
F6 P1 F1 87.1(6)
F3B P1B F2B 89.5(9)
F3B P1B F6B 90.4(13)
F2B P1B F6B 91.5(9)
F3B P1B F1B 92.0(9)
F2B P1B F1B 178.5(12)
F6B P1B F1B 88.8(9)
F3B P1B F4B 104.4(15)
F2B P1B F4B 89.9(9)
F6B P1B F4B 165.2(16)
F1B P1B F4B 89.4(9)
F3B P1B F5B 173.2(15)
F2B P1B F5B 89.2(9)
F6B P1B F5B 82.9(12)
F1B P1B F5B 89.4(9)
F4B P1B F5B 82.3(14)

loop_
_geom_bond_atom_site_label_1
_geom_bond_atom_site_label_2
_geom_bond_distance
Ru1 N4 2.066(5)
Ru1 N2 2.098(4)
Ru1 N1 2.100(4)
Ru1 C17 2.117(6)
Ru1 C16 2.121(6)
Ru1 C14 2.127(7)
Ru1 C13 2.133(7)
Ru1 C15 2.150(7)
N1 C1 1.333(6)
N1 C5 1.364(6)
C1 C2 1.401(8)
C1 H1 0.9500
C2 C3 1.352(8)
C2 H2 0.9500
C3 C4 1.407(8)
C3 H3 0.9500
C4 C5 1.418(7)
C4 C6 1.420(7)
C5 C11 1.412(7)
C6 C12 1.335(8)
C6 N3 1.482(7)
N2 C7 1.334(6)
N2 C11 1.355(6)
C7 C8 1.401(8)
C7 H7 0.9500
C8 C9 1.330(9)
C8 H8 0.9500
C9 C10 1.399(8)
C9 H9 0.9500
C10 C12 1.414(8)
C10 C11 1.419(7)
C12 H12 0.9500
N4 C18 1.124(7)
O1 N3 1.214(8)
O2 N3 1.230(8)
C13 C14 1.344(13)
C13 C17 1.425(13)
C13 H13 0.9500
C14 C15 1.280(12)
C14 H14 0.9500
C15 C16 1.371(13)
C15 H15 0.9500
C16 C17 1.371(13)
C16 H16 0.9500
C17 H17 0.9500
C18 C19 1.476(9)
C19 H19A 0.9800
C19 H19B 0.9800
C19 H19C 0.9800
P1 F2 1.529(9)
P1 F4 1.545(9)
P1 F5 1.572(8)
P1 F3 1.580(9)
P1 F6 1.590(8)
P1 F1 1.608(9)
P1B F3B 1.551(15)
P1B F2B 1.558(15)
P1B F6B 1.559(14)
P1B F1B 1.572(15)
P1B F4B 1.572(15)
P1B F5B 1.576(15)
